data_4128668
loop_
_publ_author_name
'Sun, Meng-Jia'
'Liu, Yingying'
'Zeng, Wei'
'Zhao, Yong Sheng'
'Zhong, Yu-Wu'
'Yao, Jiannian'

_publ_section_title
;
 Photoluminescent Anisotropy Amplification in Polymorphic Organic
 Nanocrystals by Light-Harvesting Energy Transfer.
;
_journal_issue 15
_journal_name_full 'Journal of the American Chemical Society'
_journal_page_first 6157
_journal_page_last 6161
_journal_paper_doi 10.1021/jacs.9b02055
_journal_volume 141
_journal_year 2019
_chemical_formula_moiety 'C27 H19 F2 N O2 Pt'
_chemical_formula_sum 'C27 H19 F2 N O2 Pt'
_chemical_formula_weight 622.52
_space_group_crystal_system triclinic
_space_group_IT_number 2
_space_group_name_Hall '-P 1'
_space_group_name_H-M_alt 'P -1'
_atom_sites_solution_hydrogens geom
_atom_sites_solution_primary dual
_audit_creation_date 2019-03-27
_audit_creation_method
;
Olex2 1.2
(compiled 2018.05.29 svn.r3508 for OlexSys, GUI svn.r5506)
;
_cell_angle_alpha 76.398(2)
_cell_angle_beta 84.630(2)
_cell_angle_gamma 69.717(2)
_cell_formula_units_Z 2
_cell_length_a 9.3194(2)
_cell_length_b 10.2399(2)
_cell_length_c 12.4624(3)
_cell_measurement_reflns_used 11761
_cell_measurement_temperature 169.99(10)
_cell_measurement_theta_max 75.3500
_cell_measurement_theta_min 4.7130
_cell_volume 1084.16(4)
_computing_cell_refinement 'CrysAlisPro 1.171.40.14e (Rigaku OD, 2018)'
_computing_data_collection 'CrysAlisPro 1.171.40.14e (Rigaku OD, 2018)'
_computing_data_reduction 'CrysAlisPro 1.171.40.14e (Rigaku OD, 2018)'
_computing_molecular_graphics 'Olex2 (Dolomanov et al., 2009)'
_computing_publication_material 'Olex2 (Dolomanov et al., 2009)'
_computing_structure_refinement 'ShelXL (Sheldrick, 2015)'
_computing_structure_solution 'ShelXT (Sheldrick, 2015)'
_diffrn_ambient_environment N~2~
_diffrn_ambient_temperature 169.99(10)
_diffrn_detector 'CCD plate'
_diffrn_detector_type HyPix
_diffrn_measured_fraction_theta_full 0.996
_diffrn_measured_fraction_theta_max 0.950
_diffrn_measurement_details
;
List of Runs (angles in degrees, time in seconds):

  # Type    Start    End  Width  t~exp~   \w     \q     \k     \f   Frames
--------------------------------------------------------------------------
  1  \w   -120.00 -32.00   0.50    0.05    --  -47.20 -58.00 -71.00  176
  2  \w     32.00 120.00   0.50    0.05    --   47.20  58.00  69.00  176
  3  \w    -20.00  41.00   0.50    0.05    --   47.20 -58.00 -71.00  122
  4  \w    -78.00 -52.00   0.50    0.05    --  -99.00  58.00  69.00   52
  5  \w   -168.00-102.00   0.50    0.05    --  -99.00 -58.00 -71.00  132
  6  \w     31.00  97.00   0.50    0.05    --  103.25 -58.00 -71.00  132
  7  \w     88.00 169.00   0.50    0.05    --  103.25  58.00  69.00  162
  8  \w    -61.00 -11.00   0.50    0.05    --  -47.20  58.00  69.00  100
  9  \w     -4.00  22.00   0.50    0.05    --  -47.20  58.00  69.00   52
 10  \w     38.00  95.00   0.50    0.05    --   47.20-125.00 150.00  114
 11  \w     16.00  87.00   0.50    0.05    --   47.20-125.00 -60.00  142
 12  \w   -107.00 -28.00   0.50    0.05    --  -99.00  45.00 -90.00  158
 13  \w    -61.00 -29.00   0.50    0.05    --  -99.00 125.00-150.00   64
 14  \w    -88.00 -62.00   0.50    0.05    --  -99.00 125.00-150.00   52
 15  \w   -113.00 -25.00   0.50    0.05    --  -99.00  15.00 -90.00  176
 16  \w    -94.00 -66.00   0.50    0.05    --  -99.00  30.00-150.00   56
 17  \w    -64.00 -38.00   0.50    0.05    --  -99.00  30.00-150.00   52
 18  \w   -163.00 -90.00   0.50    0.05    --  -99.00 -94.00   0.00  146
 19  \w    -70.00 -26.00   0.50    0.05    --  -99.00  77.00-120.00   88
 20  \w   -105.00 -24.00   0.50    0.05    --  -99.00  30.00  90.00  162
 21  \w     41.00  90.00   0.50    0.05    --  103.25 -94.00  90.00   98
 22  \w     71.00 125.00   0.50    0.05    --  103.25 -77.00-150.00  108
 23  \w     34.00  60.00   0.50    0.05    --  103.25 -77.00-150.00   52
 24  \w     38.00  86.00   0.50    0.05    --  103.25 -45.00 -30.00   96
 25  \w     64.00 114.00   0.50    0.05    --  103.25-125.00  60.00  100
 26  \w     76.00 117.00   0.50    0.05    --  103.25-125.00   0.00   82
 27  \w     45.00  71.00   0.50    0.05    --  103.25-125.00   0.00   52
 28  \w     78.00 117.00   0.50    0.05    --  103.25-125.00-120.00   78
 29  \w     32.00 107.00   0.50    0.05    --  103.25 -94.00 120.00  150
;
_diffrn_measurement_device 'four-circle diffractometer'
_diffrn_measurement_device_type 'XtaLAB Synergy R, HyPix'
_diffrn_measurement_method '\w scans'
_diffrn_orient_matrix_type 'CrysAlisPro convention (1999,Acta A55,543-557)'
_diffrn_orient_matrix_UB_11 0.0084331000
_diffrn_orient_matrix_UB_12 -0.1358116000
_diffrn_orient_matrix_UB_13 0.0883806000
_diffrn_orient_matrix_UB_21 -0.1753850000
_diffrn_orient_matrix_UB_22 0.0416802000
_diffrn_orient_matrix_UB_23 -0.0020184000
_diffrn_orient_matrix_UB_31 0.0152626000
_diffrn_orient_matrix_UB_32 -0.0825580000
_diffrn_orient_matrix_UB_33 -0.0914518000
_diffrn_radiation_monochromator mirror
_diffrn_radiation_probe x-ray
_diffrn_radiation_type CuK\a
_diffrn_radiation_wavelength 1.54178
_diffrn_reflns_av_R_equivalents 0.0289
_diffrn_reflns_av_unetI/netI 0.0239
_diffrn_reflns_Laue_measured_fraction_full 0.996
_diffrn_reflns_Laue_measured_fraction_max 0.950
_diffrn_reflns_limit_h_max 11
_diffrn_reflns_limit_h_min -11
_diffrn_reflns_limit_k_max 11
_diffrn_reflns_limit_k_min -12
_diffrn_reflns_limit_l_max 7
_diffrn_reflns_limit_l_min -15
_diffrn_reflns_number 11957
_diffrn_reflns_point_group_measured_fraction_full 0.996
_diffrn_reflns_point_group_measured_fraction_max 0.950
_diffrn_reflns_theta_full 67.679
_diffrn_reflns_theta_max 75.472
_diffrn_reflns_theta_min 4.716
_diffrn_source 'Rotating-anode X-ray tube'
_diffrn_source_type 'PhotonJet R (Cu) X-ray Source'
_exptl_absorpt_coefficient_mu 12.474
_exptl_absorpt_correction_T_max 1.00000
_exptl_absorpt_correction_T_min 0.31975
_exptl_absorpt_correction_type multi-scan
_exptl_absorpt_process_details
;
CrysAlisPro 1.171.40.14e (Rigaku Oxford Diffraction, 2018)
Empirical absorption correction using spherical harmonics,
 implemented in SCALE3 ABSPACK scaling algorithm.
;
_exptl_crystal_colour yellow
_exptl_crystal_colour_primary yellow
_exptl_crystal_density_diffrn 1.907
_exptl_crystal_description rhombohedral
_exptl_crystal_F_000 600
_exptl_crystal_size_max 0.35
_exptl_crystal_size_mid 0.25
_exptl_crystal_size_min 0.15
_refine_diff_density_max 2.268
_refine_diff_density_min -2.284
_refine_diff_density_rms 0.167
_refine_ls_extinction_method none
_refine_ls_goodness_of_fit_ref 1.048
_refine_ls_hydrogen_treatment constr
_refine_ls_matrix_type full
_refine_ls_number_parameters 299
_refine_ls_number_reflns 4270
_refine_ls_number_restraints 0
_refine_ls_restrained_S_all 1.048
_refine_ls_R_factor_all 0.0334
_refine_ls_R_factor_gt 0.0291
_refine_ls_shift/su_max 0.001
_refine_ls_shift/su_mean 0.000
_refine_ls_structure_factor_coef Fsqd
_refine_ls_weighting_details 'w=1/[\s^2^(Fo^2^)+(0.0530P)^2^+2.6288P] where P=(Fo^2^+2Fc^2^)/3'
_refine_ls_weighting_scheme calc
_refine_ls_wR_factor_gt 0.0766
_refine_ls_wR_factor_ref 0.0791
_reflns_Friedel_coverage 0.000
_reflns_number_gt 4152
_reflns_number_total 4270
_reflns_threshold_expression 'I > 2\s(I)'
_cod_data_source_file ja9b02055_si_006.cif
_cod_data_source_block tx516c
_cod_database_code 4128668
_shelx_shelxl_version_number 2016/6
_chemical_oxdiff_formula CHONFPtS
_shelx_space_group_comment
;
The symmetry employed for this shelxl refinement is uniquely defined
by the following loop, which should always be used as a source of
symmetry information in preference to the above space-group names.
They are only intended as comments.
;
_reflns_odcompleteness_completeness 99.87
_reflns_odcompleteness_iscentric 1
_reflns_odcompleteness_theta 66.97
_olex2_refinement_description
;
1. Fixed Uiso
 At 1.2 times of:
  All C(H) groups
 At 1.5 times of:
  All C(H,H,H) groups
2.a Aromatic/amide H refined with riding coordinates:
 C2(H2), C5(H5), C6(H6), C7(H7), C8(H8), C9(H9), C11(H11), C12(H12), C13(H13),
 C14(H14), C15(H15), C17(H17), C18(H18), C20(H20), C24(H24), C26(H26)
2.b Idealised Me refined as rotating group:
 C21(H21A,H21B,H21C)
;
_olex2_submission_special_instructions 'No special instructions were received'
_oxdiff_exptl_absorpt_empirical_details
;
Empirical correction (ABSPACK) includes:
- Absorption correction using spherical harmonics
- Frame scaling
;
_oxdiff_exptl_absorpt_empirical_full_max 2.249
_oxdiff_exptl_absorpt_empirical_full_min 0.541

loop_
_space_group_symop_operation_xyz
'x, y, z'
'-x, -y, -z'

loop_
_atom_site_label
_atom_site_type_symbol
_atom_site_fract_x
_atom_site_fract_y
_atom_site_fract_z
_atom_site_U_iso_or_equiv
_atom_site_adp_type
_atom_site_occupancy
_atom_site_site_symmetry_order
_atom_site_calc_flag
_atom_site_refinement_flags_posn
Pt1 Pt 0.79431(2) 0.23705(2) 0.47275(2) 0.02367(8) Uani 1 1 d .
F1 F 1.3278(3) 0.0885(4) 0.2747(3) 0.0501(8) Uani 1 1 d .
F2 F 0.9099(4) 0.2381(4) 0.0418(2) 0.0540(8) Uani 1 1 d .
O1 O 0.6845(3) 0.2475(4) 0.6241(3) 0.0286(6) Uani 1 1 d .
O2 O 0.5937(3) 0.3125(3) 0.3949(3) 0.0280(6) Uani 1 1 d .
N1 N 1.0025(4) 0.1646(4) 0.5381(3) 0.0276(8) Uani 1 1 d .
C1 C 0.5416(5) 0.2965(4) 0.6375(3) 0.0248(8) Uani 1 1 d .
C2 C 0.4319(5) 0.3507(5) 0.5532(4) 0.0260(8) Uani 1 1 d .
H2 H 0.330014 0.386812 0.574562 0.031 Uiso 1 1 calc R
C3 C 0.4617(5) 0.3553(4) 0.4406(3) 0.0241(8) Uani 1 1 d .
C4 C 0.3324(5) 0.4162(4) 0.3613(4) 0.0248(8) Uani 1 1 d .
C5 C 0.3636(5) 0.4492(5) 0.2481(4) 0.0301(9) Uani 1 1 d .
H5 H 0.464716 0.428550 0.223438 0.036 Uiso 1 1 calc R
C6 C 0.2473(6) 0.5117(6) 0.1724(4) 0.0375(10) Uani 1 1 d .
H6 H 0.270186 0.535712 0.097706 0.045 Uiso 1 1 calc R
C7 C 0.0966(6) 0.5388(5) 0.2074(4) 0.0384(11) Uani 1 1 d .
H7 H 0.018111 0.579863 0.156403 0.046 Uiso 1 1 calc R
C8 C 0.0637(5) 0.5047(6) 0.3179(4) 0.0385(11) Uani 1 1 d .
H8 H -0.037635 0.521937 0.341336 0.046 Uiso 1 1 calc R
C9 C 0.1798(5) 0.4446(5) 0.3954(4) 0.0318(9) Uani 1 1 d .
H9 H 0.155629 0.423258 0.470080 0.038 Uiso 1 1 calc R
C10 C 0.4889(5) 0.2936(5) 0.7549(4) 0.0282(9) Uani 1 1 d .
C11 C 0.3519(5) 0.3887(5) 0.7852(4) 0.0299(9) Uani 1 1 d .
H11 H 0.286761 0.455432 0.730893 0.036 Uiso 1 1 calc R
C12 C 0.3119(6) 0.3847(6) 0.8959(4) 0.0372(11) Uani 1 1 d .
H12 H 0.220896 0.449328 0.915572 0.045 Uiso 1 1 calc R
C13 C 0.4080(7) 0.2841(6) 0.9770(4) 0.0451(12) Uani 1 1 d .
H13 H 0.381297 0.280799 1.051123 0.054 Uiso 1 1 calc R
C14 C 0.5435(8) 0.1890(7) 0.9475(4) 0.0550(15) Uani 1 1 d .
H14 H 0.607179 0.120897 1.001944 0.066 Uiso 1 1 calc R
C15 C 0.5853(6) 0.1942(6) 0.8372(4) 0.0413(11) Uani 1 1 d .
H15 H 0.677973 0.131242 0.818175 0.050 Uiso 1 1 calc R
C16 C 1.1230(5) 0.1319(5) 0.4676(4) 0.0309(9) Uani 1 1 d .
C17 C 1.2699(5) 0.0810(5) 0.5095(5) 0.0381(11) Uani 1 1 d .
H17 H 1.353823 0.057474 0.462375 0.046 Uiso 1 1 calc R
C18 C 1.2926(6) 0.0650(5) 0.6203(5) 0.0384(11) Uani 1 1 d .
H18 H 1.391469 0.030644 0.647500 0.046 Uiso 1 1 calc R
C19 C 1.1666(6) 0.1005(5) 0.6923(4) 0.0362(10) Uani 1 1 d .
C20 C 1.0233(6) 0.1500(5) 0.6462(4) 0.0335(9) Uani 1 1 d .
H20 H 0.937700 0.174291 0.691738 0.040 Uiso 1 1 calc R
C21 C 1.1848(7) 0.0845(6) 0.8130(5) 0.0469(12) Uani 1 1 d .
H21A H 1.235614 -0.014058 0.845996 0.070 Uiso 1 1 calc GR
H21B H 1.085808 0.117076 0.847072 0.070 Uiso 1 1 calc GR
H21C H 1.244507 0.140156 0.823623 0.070 Uiso 1 1 calc GR
C22 C 1.0774(5) 0.1582(5) 0.3533(4) 0.0318(9) Uani 1 1 d .
C23 C 0.9179(5) 0.2127(5) 0.3372(4) 0.0265(9) Uani 1 1 d .
C24 C 0.8613(5) 0.2389(5) 0.2313(4) 0.0330(9) Uani 1 1 d .
H24 H 0.756545 0.273119 0.219114 0.040 Uiso 1 1 calc R
C25 C 0.9642(6) 0.2130(6) 0.1456(4) 0.0403(11) Uani 1 1 d .
C26 C 1.1213(6) 0.1619(6) 0.1578(5) 0.0412(12) Uani 1 1 d .
H26 H 1.187928 0.145429 0.098256 0.049 Uiso 1 1 calc R
C27 C 1.1733(5) 0.1367(5) 0.2629(4) 0.0352(10) Uani 1 1 d .

loop_
_atom_site_aniso_label
_atom_site_aniso_U_11
_atom_site_aniso_U_22
_atom_site_aniso_U_33
_atom_site_aniso_U_23
_atom_site_aniso_U_13
_atom_site_aniso_U_12
Pt1 0.01696(11) 0.02448(11) 0.02689(12) -0.00392(7) -0.00267(7) -0.00410(8)
F1 0.0229(14) 0.062(2) 0.0603(19) -0.0181(16) 0.0073(13) -0.0069(13)
F2 0.0487(19) 0.069(2) 0.0261(14) -0.0034(14) -0.0003(12) -0.0025(16)
O1 0.0158(14) 0.0382(17) 0.0267(14) -0.0054(13) -0.0045(11) -0.0026(12)
O2 0.0164(14) 0.0323(16) 0.0290(15) -0.0046(12) -0.0021(11) -0.0011(12)
N1 0.0173(17) 0.0245(17) 0.037(2) -0.0043(15) -0.0034(14) -0.0031(14)
C1 0.027(2) 0.0244(19) 0.0229(19) -0.0019(15) -0.0033(16) -0.0102(16)
C2 0.0168(19) 0.030(2) 0.029(2) -0.0053(17) -0.0023(15) -0.0051(16)
C3 0.022(2) 0.0246(19) 0.0255(19) -0.0032(15) -0.0038(15) -0.0088(16)
C4 0.023(2) 0.0236(19) 0.027(2) -0.0048(16) -0.0050(16) -0.0068(16)
C5 0.026(2) 0.037(2) 0.029(2) -0.0073(18) -0.0025(16) -0.0110(18)
C6 0.037(3) 0.045(3) 0.029(2) -0.005(2) -0.0087(18) -0.012(2)
C7 0.029(2) 0.041(3) 0.042(3) -0.008(2) -0.0162(19) -0.004(2)
C8 0.020(2) 0.050(3) 0.041(3) -0.011(2) -0.0054(18) -0.005(2)
C9 0.023(2) 0.041(3) 0.031(2) -0.0092(19) -0.0007(17) -0.0100(19)
C10 0.031(2) 0.030(2) 0.024(2) -0.0027(17) -0.0058(17) -0.0122(18)
C11 0.022(2) 0.037(2) 0.031(2) -0.0064(18) -0.0019(16) -0.0100(18)
C12 0.029(2) 0.050(3) 0.033(2) -0.011(2) 0.0034(18) -0.015(2)
C13 0.056(3) 0.056(3) 0.022(2) -0.006(2) 0.003(2) -0.020(3)
C14 0.069(4) 0.052(3) 0.027(2) 0.003(2) -0.012(2) -0.004(3)
C15 0.040(3) 0.036(3) 0.034(2) -0.005(2) -0.007(2) 0.005(2)
C16 0.027(2) 0.024(2) 0.039(2) -0.0025(18) -0.0028(18) -0.0074(17)
C17 0.017(2) 0.036(2) 0.057(3) -0.008(2) -0.0039(19) -0.0042(18)
C18 0.024(2) 0.036(2) 0.053(3) -0.002(2) -0.012(2) -0.0094(19)
C19 0.030(2) 0.031(2) 0.046(3) -0.004(2) -0.014(2) -0.0068(19)
C20 0.029(2) 0.034(2) 0.036(2) -0.0037(19) -0.0095(18) -0.0104(19)
C21 0.041(3) 0.049(3) 0.049(3) -0.004(2) -0.020(2) -0.013(2)
C22 0.031(2) 0.026(2) 0.038(2) -0.0033(18) -0.0008(18) -0.0110(18)
C23 0.019(2) 0.0208(19) 0.036(2) -0.0057(17) 0.0050(16) -0.0042(16)
C24 0.026(2) 0.030(2) 0.036(2) -0.0048(18) 0.0007(18) -0.0032(18)
C25 0.040(3) 0.039(3) 0.034(2) -0.001(2) 0.000(2) -0.009(2)
C26 0.031(3) 0.038(3) 0.043(3) -0.007(2) 0.012(2) -0.002(2)
C27 0.021(2) 0.034(2) 0.046(3) -0.008(2) 0.0047(18) -0.0058(18)

loop_
_atom_type_symbol
_atom_type_description
_atom_type_scat_dispersion_real
_atom_type_scat_dispersion_imag
_atom_type_scat_source
C C 0.0181 0.0091 'International Tables Vol C Tables 4.2.6.8 and 6.1.1.4'
H H 0.0000 0.0000 'International Tables Vol C Tables 4.2.6.8 and 6.1.1.4'
F F 0.0727 0.0534 'International Tables Vol C Tables 4.2.6.8 and 6.1.1.4'
N N 0.0311 0.0180 'International Tables Vol C Tables 4.2.6.8 and 6.1.1.4'
O O 0.0492 0.0322 'International Tables Vol C Tables 4.2.6.8 and 6.1.1.4'
Pt Pt -4.5932 6.9264 'International Tables Vol C Tables 4.2.6.8 and 6.1.1.4'

loop_
_geom_angle_atom_site_label_1
_geom_angle_atom_site_label_2
_geom_angle_atom_site_label_3
_geom_angle
O2 Pt1 O1 91.33(12)
N1 Pt1 O1 93.29(14)
N1 Pt1 O2 175.28(13)
C23 Pt1 O1 173.98(14)
C23 Pt1 O2 94.31(16)
C23 Pt1 N1 81.12(18)
C1 O1 Pt1 124.6(3)
C3 O2 Pt1 125.4(3)
C16 N1 Pt1 116.6(3)
C20 N1 Pt1 122.2(3)
C20 N1 C16 121.2(4)
O1 C1 C2 125.9(4)
O1 C1 C10 114.9(4)
C2 C1 C10 119.2(4)
C1 C2 H2 116.9
C3 C2 C1 126.2(4)
C3 C2 H2 116.9
O2 C3 C2 126.3(4)
O2 C3 C4 113.9(4)
C2 C3 C4 119.8(4)
C5 C4 C3 119.3(4)
C9 C4 C3 122.7(4)
C9 C4 C5 118.0(4)
C4 C5 H5 119.4
C6 C5 C4 121.2(4)
C6 C5 H5 119.4
C5 C6 H6 119.9
C5 C6 C7 120.1(4)
C7 C6 H6 119.9
C6 C7 H7 120.2
C8 C7 C6 119.6(4)
C8 C7 H7 120.2
C7 C8 H8 119.6
C7 C8 C9 120.9(4)
C9 C8 H8 119.6
C4 C9 H9 119.9
C8 C9 C4 120.2(4)
C8 C9 H9 119.9
C11 C10 C1 123.1(4)
C11 C10 C15 119.1(4)
C15 C10 C1 117.8(4)
C10 C11 H11 119.7
C12 C11 C10 120.5(4)
C12 C11 H11 119.7
C11 C12 H12 120.1
C13 C12 C11 119.8(5)
C13 C12 H12 120.1
C12 C13 H13 120.0
C14 C13 C12 119.9(5)
C14 C13 H13 120.0
C13 C14 H14 119.8
C13 C14 C15 120.5(5)
C15 C14 H14 119.8
C10 C15 H15 119.9
C14 C15 C10 120.2(5)
C14 C15 H15 119.9
N1 C16 C17 118.6(4)
N1 C16 C22 113.2(4)
C17 C16 C22 128.3(5)
C16 C17 H17 119.6
C18 C17 C16 120.7(5)
C18 C17 H17 119.6
C17 C18 H18 119.9
C17 C18 C19 120.1(4)
C19 C18 H18 119.9
C18 C19 C21 122.3(5)
C20 C19 C18 116.7(5)
C20 C19 C21 121.0(5)
N1 C20 C19 122.7(5)
N1 C20 H20 118.6
C19 C20 H20 118.6
C19 C21 H21A 109.5
C19 C21 H21B 109.5
C19 C21 H21C 109.5
H21A C21 H21B 109.5
H21A C21 H21C 109.5
H21B C21 H21C 109.5
C23 C22 C16 114.4(4)
C27 C22 C16 126.9(4)
C27 C22 C23 118.7(4)
C22 C23 Pt1 114.6(3)
C24 C23 Pt1 126.0(3)
C24 C23 C22 119.3(4)
C23 C24 H24 120.7
C25 C24 C23 118.5(4)
C25 C24 H24 120.7
F2 C25 C24 118.9(5)
F2 C25 C26 117.2(5)
C24 C25 C26 123.8(5)
C25 C26 H26 121.9
C27 C26 C25 116.2(5)
C27 C26 H26 121.9
F1 C27 C22 120.3(5)
F1 C27 C26 116.3(4)
C26 C27 C22 123.4(4)

loop_
_geom_bond_atom_site_label_1
_geom_bond_atom_site_label_2
_geom_bond_distance
Pt1 O1 2.068(3)
Pt1 O2 2.004(3)
Pt1 N1 1.998(4)
Pt1 C23 1.969(4)
F1 C27 1.361(5)
F2 C25 1.368(6)
O1 C1 1.260(5)
O2 C3 1.282(5)
N1 C16 1.356(6)
N1 C20 1.345(6)
C1 C2 1.411(6)
C1 C10 1.496(6)
C2 H2 0.9300
C2 C3 1.397(6)
C3 C4 1.493(6)
C4 C5 1.399(6)
C4 C9 1.394(6)
C5 H5 0.9300
C5 C6 1.379(6)
C6 H6 0.9300
C6 C7 1.382(7)
C7 H7 0.9300
C7 C8 1.371(7)
C8 H8 0.9300
C8 C9 1.392(7)
C9 H9 0.9300
C10 C11 1.393(6)
C10 C15 1.395(7)
C11 H11 0.9300
C11 C12 1.390(6)
C12 H12 0.9300
C12 C13 1.387(8)
C13 H13 0.9300
C13 C14 1.381(9)
C14 H14 0.9300
C14 C15 1.386(8)
C15 H15 0.9300
C16 C17 1.389(6)
C16 C22 1.461(7)
C17 H17 0.9300
C17 C18 1.380(8)
C18 H18 0.9300
C18 C19 1.405(8)
C19 C20 1.381(7)
C19 C21 1.495(7)
C20 H20 0.9300
C21 H21A 0.9600
C21 H21B 0.9600
C21 H21C 0.9600
C22 C23 1.411(7)
C22 C27 1.381(7)
C23 C24 1.398(7)
C24 H24 0.9300
C24 C25 1.377(7)
C25 C26 1.383(8)
C26 H26 0.9300
C26 C27 1.374(8)
